data_7046836
loop_
_publ_author_name
'Wang, Long'
'Jian, Zhongbao'
'Daniliuc, Constantin G.'
'Kehr, Gerald'
'Erker, Gerhard'

_publ_section_title
;
 Formation of borata-alkene/iminium zwitterions by ynamine hydroboration.
;
_journal_issue 32
_journal_name_full 'Dalton transactions (Cambridge, England : 2003)'
_journal_page_first 10853
_journal_page_last 10856
_journal_paper_doi 10.1039/c8dt02435a
_journal_volume 47
_journal_year 2018
_chemical_formula_sum 'C24 H22 B F10 N'
_chemical_formula_weight 525.24
_space_group_IT_number 2
_space_group_name_Hall '-P 1'
_space_group_name_H-M_alt 'P -1'
_symmetry_cell_setting triclinic
_symmetry_space_group_name_Hall '-P 1'
_symmetry_space_group_name_H-M 'P -1'
_atom_sites_solution_hydrogens geom
_atom_sites_solution_primary direct
_atom_sites_solution_secondary difmap
_audit_creation_method SHELXL-97
_audit_update_record
;
2018-05-16 deposited with the CCDC.
2018-06-20 downloaded from the CCDC.
;
_cell_angle_alpha 75.8940(10)
_cell_angle_beta 88.5530(10)
_cell_angle_gamma 64.471(2)
_cell_formula_units_Z 4
_cell_length_a 13.7333(3)
_cell_length_b 13.9943(3)
_cell_length_c 14.2142(5)
_cell_measurement_reflns_used 7381
_cell_measurement_temperature 173(2)
_cell_measurement_theta_max 28.28
_cell_measurement_theta_min 4.08
_cell_volume 2380.80(12)
_computing_cell_refinement 'Collect (Nonius B.V., 1998)'
_computing_data_collection 'Collect (Nonius B.V., 1998)'
_computing_data_reduction 'Denzo-SMN (Otwinowski & Minor, 1997)'
_computing_molecular_graphics 'XP (BrukerAXS, 2000)'
_computing_publication_material 'SHELXL-97 (Sheldrick, 1997)'
_computing_structure_refinement 'SHELXL-97 (Sheldrick, 1997)'
_computing_structure_solution 'SHELXS-97 (Sheldrick, 1990)'
_diffrn_ambient_temperature 173(2)
_diffrn_measured_fraction_theta_full 0.979
_diffrn_measured_fraction_theta_max 0.979
_diffrn_measurement_device_type 'Nonius KappaCCD APEXII'
_diffrn_measurement_method '\w and \f scans'
_diffrn_radiation_monochromator 'Montel mirror'
_diffrn_radiation_source 'rotating anode Nonius FR591'
_diffrn_radiation_type MoK\a
_diffrn_radiation_wavelength 0.71073
_diffrn_reflns_av_R_equivalents 0.070
_diffrn_reflns_av_sigmaI/netI 0.0759
_diffrn_reflns_limit_h_max 16
_diffrn_reflns_limit_h_min -16
_diffrn_reflns_limit_k_max 15
_diffrn_reflns_limit_k_min -16
_diffrn_reflns_limit_l_max 15
_diffrn_reflns_limit_l_min -16
_diffrn_reflns_number 24670
_diffrn_reflns_theta_full 25.00
_diffrn_reflns_theta_max 25.00
_diffrn_reflns_theta_min 4.11
_exptl_absorpt_coefficient_mu 0.140
_exptl_absorpt_correction_T_max 0.9958
_exptl_absorpt_correction_T_min 0.9889
_exptl_absorpt_correction_type multi-scan
_exptl_absorpt_process_details 'Denzo (Otwinowski, Borek, Majewski & Minor, 2003)'
_exptl_crystal_colour yellow
_exptl_crystal_density_diffrn 1.465
_exptl_crystal_density_method 'not measured'
_exptl_crystal_description plate
_exptl_crystal_F_000 1072
_exptl_crystal_size_max 0.08
_exptl_crystal_size_mid 0.06
_exptl_crystal_size_min 0.03
_refine_diff_density_max 0.236
_refine_diff_density_min -0.243
_refine_diff_density_rms 0.057
_refine_ls_extinction_method none
_refine_ls_goodness_of_fit_ref 1.118
_refine_ls_hydrogen_treatment constr
_refine_ls_matrix_type full
_refine_ls_number_parameters 659
_refine_ls_number_reflns 8215
_refine_ls_number_restraints 0
_refine_ls_restrained_S_all 1.118
_refine_ls_R_factor_all 0.1407
_refine_ls_R_factor_gt 0.0851
_refine_ls_shift/su_max 0.000
_refine_ls_shift/su_mean 0.000
_refine_ls_structure_factor_coef Fsqd
_refine_ls_weighting_details 'calc w=1/[\s^2^(Fo^2^)+(0.0000P)^2^+5.7882P] where P=(Fo^2^+2Fc^2^)/3'
_refine_ls_weighting_scheme calc
_refine_ls_wR_factor_gt 0.1426
_refine_ls_wR_factor_ref 0.1720
_reflns_number_gt 5157
_reflns_number_total 8215
_reflns_threshold_expression >2sigma(I)
_cod_data_source_file c8dt02435a2.cif
_cod_data_source_block erk8479
_cod_depositor_comments 'Adding full bibliography for 7046836--7046845.cif.'
_cod_original_cell_volume 2380.80(11)
_cod_original_sg_symbol_H-M P-1
_cod_database_code 7046836

loop_
_symmetry_equiv_pos_as_xyz
'x, y, z'
'-x, -y, -z'

loop_
_atom_site_label
_atom_site_type_symbol
_atom_site_fract_x
_atom_site_fract_y
_atom_site_fract_z
_atom_site_U_iso_or_equiv
_atom_site_adp_type
_atom_site_occupancy
_atom_site_symmetry_multiplicity
_atom_site_calc_flag
_atom_site_refinement_flags
N1A N 1.0423(3) 0.1727(3) 0.0989(3) 0.0392(9) Uani 1 1 d .
B1A B 0.8632(4) 0.0341(4) 0.1903(4) 0.0391(13) Uani 1 1 d .
C1A C 0.9900(3) 0.1140(4) 0.1414(3) 0.0376(11) Uani 1 1 d .
H1A H 1.0165 0.0773 0.2076 0.045 Uiso 1 1 calc R
C2A C 0.9059(4) 0.0938(4) 0.1117(3) 0.0392(11) Uani 1 1 d .
C3A C 0.8671(4) 0.1177(4) 0.0048(3) 0.0497(13) Uani 1 1 d .
H301 H 0.8236 0.1968 -0.0213 0.075 Uiso 1 1 calc R
H302 H 0.8230 0.0793 0.0000 0.075 Uiso 1 1 calc R
H303 H 0.9300 0.0923 -0.0327 0.075 Uiso 1 1 calc R
C11A C 1.1547(4) 0.1381(4) 0.1475(4) 0.0467(13) Uani 1 1 d .
C12A C 1.2181(5) 0.1771(6) 0.0717(5) 0.0752(19) Uani 1 1 d .
H12A H 1.2915 0.1540 0.1020 0.090 Uiso 1 1 calc R
H12B H 1.2265 0.1402 0.0188 0.090 Uiso 1 1 calc R
C13A C 1.1676(6) 0.2994(7) 0.0275(5) 0.095(3) Uani 1 1 d .
H13A H 1.1850 0.3145 -0.0409 0.114 Uiso 1 1 calc R
H13B H 1.1989 0.3334 0.0636 0.114 Uiso 1 1 calc R
C14A C 1.0460(5) 0.3502(5) 0.0306(5) 0.0707(18) Uani 1 1 d .
H14A H 1.0139 0.4191 -0.0219 0.085 Uiso 1 1 calc R
H14B H 1.0292 0.3698 0.0934 0.085 Uiso 1 1 calc R
C15A C 0.9913(4) 0.2785(4) 0.0194(4) 0.0484(13) Uani 1 1 d .
C16A C 1.2134(4) 0.0126(5) 0.1803(5) 0.0699(18) Uani 1 1 d .
H16A H 1.2899 -0.0106 0.1994 0.105 Uiso 1 1 calc R
H16B H 1.2078 -0.0177 0.1265 0.105 Uiso 1 1 calc R
H16C H 1.1800 -0.0140 0.2359 0.105 Uiso 1 1 calc R
C17A C 1.1463(5) 0.1823(5) 0.2366(4) 0.0594(15) Uani 1 1 d .
H17A H 1.2185 0.1517 0.2710 0.089 Uiso 1 1 calc R
H17B H 1.0984 0.1614 0.2802 0.089 Uiso 1 1 calc R
H17C H 1.1167 0.2624 0.2161 0.089 Uiso 1 1 calc R
C18A C 1.0059(5) 0.2573(5) -0.0826(4) 0.0677(17) Uani 1 1 d .
H18A H 1.0833 0.2226 -0.0915 0.102 Uiso 1 1 calc R
H18B H 0.9702 0.3271 -0.1323 0.102 Uiso 1 1 calc R
H18C H 0.9734 0.2088 -0.0890 0.102 Uiso 1 1 calc R
C19A C 0.8729(4) 0.3409(4) 0.0358(4) 0.0637(16) Uani 1 1 d .
H19A H 0.8335 0.2986 0.0288 0.095 Uiso 1 1 calc R
H19B H 0.8409 0.4121 -0.0123 0.095 Uiso 1 1 calc R
H19C H 0.8680 0.3520 0.1015 0.095 Uiso 1 1 calc R
C21A C 0.9179(4) -0.0219(4) 0.2997(3) 0.0368(11) Uani 1 1 d .
F22A F 1.0804(2) -0.1484(2) 0.2556(2) 0.0558(8) Uani 1 1 d .
C22A C 1.0197(4) -0.1096(4) 0.3253(4) 0.0402(11) Uani 1 1 d .
F23A F 1.1628(2) -0.2431(2) 0.4417(2) 0.0633(9) Uani 1 1 d .
C23A C 1.0623(4) -0.1604(4) 0.4204(4) 0.0452(13) Uani 1 1 d .
F24A F 1.0446(2) -0.1740(2) 0.5875(2) 0.0613(8) Uani 1 1 d .
C24A C 1.0031(4) -0.1254(4) 0.4947(4) 0.0433(12) Uani 1 1 d .
F25A F 0.8444(2) -0.0022(2) 0.5449(2) 0.0577(8) Uani 1 1 d .
C25A C 0.9018(4) -0.0394(4) 0.4729(4) 0.0427(12) Uani 1 1 d .
F26A F 0.7618(2) 0.0949(2) 0.3589(2) 0.0509(7) Uani 1 1 d .
C26A C 0.8613(4) 0.0096(4) 0.3768(4) 0.0412(12) Uani 1 1 d .
C31A C 0.7596(4) 0.0170(4) 0.1696(3) 0.0430(12) Uani 1 1 d .
F32A F 0.8487(2) -0.1722(2) 0.2459(2) 0.0585(8) Uani 1 1 d .
C32A C 0.7599(4) -0.0855(4) 0.1972(4) 0.0488(13) Uani 1 1 d .
F33A F 0.6785(3) -0.2052(3) 0.2062(3) 0.0819(11) Uani 1 1 d .
C33A C 0.6731(5) -0.1045(5) 0.1768(4) 0.0534(14) Uani 1 1 d .
F34A F 0.4937(3) -0.0347(3) 0.1094(3) 0.0834(11) Uani 1 1 d .
C34A C 0.5804(5) -0.0185(5) 0.1284(4) 0.0600(16) Uani 1 1 d .
F35A F 0.4814(3) 0.1701(3) 0.0556(3) 0.0820(11) Uani 1 1 d .
C35A C 0.5737(4) 0.0850(5) 0.1014(4) 0.0553(15) Uani 1 1 d .
F36A F 0.6513(2) 0.2044(2) 0.0950(2) 0.0647(9) Uani 1 1 d .
C36A C 0.6623(4) 0.1006(4) 0.1217(4) 0.0492(13) Uani 1 1 d .
N1B N 0.5096(3) 0.5080(3) 0.2662(3) 0.0362(9) Uani 1 1 d .
B1B B 0.3348(5) 0.3727(5) 0.3750(4) 0.0430(14) Uani 1 1 d .
C1B C 0.4594(4) 0.4500(4) 0.3149(3) 0.0370(11) Uani 1 1 d .
H1B H 0.5087 0.3779 0.3492 0.044 Uiso 1 1 calc R
C2B C 0.3523(4) 0.4706(4) 0.3269(4) 0.0422(12) Uani 1 1 d .
C3B C 0.2596(4) 0.5851(4) 0.3069(4) 0.0537(14) Uani 1 1 d .
H311 H 0.2872 0.6367 0.3155 0.081 Uiso 1 1 calc R
H312 H 0.2048 0.5853 0.3525 0.081 Uiso 1 1 calc R
H313 H 0.2271 0.6072 0.2400 0.081 Uiso 1 1 calc R
C11B C 0.6257(4) 0.4700(4) 0.3056(4) 0.0430(12) Uani 1 1 d .
C12B C 0.6601(4) 0.5604(4) 0.2628(4) 0.0484(13) Uani 1 1 d .
H12C H 0.6138 0.6261 0.2853 0.058 Uiso 1 1 calc R
H12D H 0.7357 0.5360 0.2885 0.058 Uiso 1 1 calc R
C13B C 0.6532(4) 0.5926(4) 0.1521(4) 0.0531(14) Uani 1 1 d .
H13C H 0.6386 0.6707 0.1289 0.064 Uiso 1 1 calc R
H13D H 0.7235 0.5481 0.1301 0.064 Uiso 1 1 calc R
C14B C 0.5643(4) 0.5753(4) 0.1084(4) 0.0501(13) Uani 1 1 d .
H14C H 0.5961 0.5003 0.0991 0.060 Uiso 1 1 calc R
H14D H 0.5380 0.6273 0.0433 0.060 Uiso 1 1 calc R
C15B C 0.4671(4) 0.5900(4) 0.1681(3) 0.0418(12) Uani 1 1 d .
C16B C 0.6286(4) 0.4547(4) 0.4164(4) 0.0534(14) Uani 1 1 d .
H16D H 0.6993 0.4441 0.4415 0.080 Uiso 1 1 calc R
H16E H 0.6167 0.3903 0.4472 0.080 Uiso 1 1 calc R
H16F H 0.5715 0.5199 0.4312 0.080 Uiso 1 1 calc R
C17B C 0.7011(4) 0.3622(4) 0.2823(4) 0.0602(15) Uani 1 1 d .
H17D H 0.6989 0.3726 0.2116 0.090 Uiso 1 1 calc R
H17E H 0.6774 0.3057 0.3119 0.090 Uiso 1 1 calc R
H17F H 0.7753 0.3393 0.3087 0.090 Uiso 1 1 calc R
C18B C 0.3935(4) 0.5619(5) 0.1125(4) 0.0577(15) Uani 1 1 d .
H18D H 0.4315 0.4851 0.1103 0.086 Uiso 1 1 calc R
H18E H 0.3744 0.6094 0.0460 0.086 Uiso 1 1 calc R
H18F H 0.3274 0.5733 0.1455 0.086 Uiso 1 1 calc R
C19B C 0.4105(4) 0.7081(4) 0.1755(4) 0.0521(14) Uani 1 1 d .
H19D H 0.3455 0.7187 0.2102 0.078 Uiso 1 1 calc R
H19E H 0.3897 0.7578 0.1099 0.078 Uiso 1 1 calc R
H19F H 0.4598 0.7236 0.2111 0.078 Uiso 1 1 calc R
C21B C 0.4310(4) 0.2524(4) 0.4122(4) 0.0398(11) Uani 1 1 d .
F22B F 0.4763(2) 0.2840(2) 0.5570(2) 0.0627(9) Uani 1 1 d .
C22B C 0.4941(4) 0.2158(4) 0.4990(4) 0.0436(12) Uani 1 1 d .
F23B F 0.6326(3) 0.0795(3) 0.6185(2) 0.0738(10) Uani 1 1 d .
C23B C 0.5757(4) 0.1112(4) 0.5322(4) 0.0488(13) Uani 1 1 d .
F24B F 0.6769(2) -0.0637(2) 0.5065(3) 0.0736(10) Uani 1 1 d .
C24B C 0.5971(4) 0.0391(4) 0.4761(4) 0.0516(14) Uani 1 1 d .
F25B F 0.5587(3) -0.0006(3) 0.3353(3) 0.0787(10) Uani 1 1 d .
C25B C 0.5372(4) 0.0714(4) 0.3895(4) 0.0523(14) Uani 1 1 d .
F26B F 0.3986(3) 0.2042(3) 0.2729(2) 0.0660(9) Uani 1 1 d .
C26B C 0.4560(4) 0.1761(4) 0.3594(4) 0.0448(12) Uani 1 1 d .
C31B C 0.2157(4) 0.3825(4) 0.3885(4) 0.0430(12) Uani 1 1 d .
F32B F 0.2533(2) 0.3092(3) 0.5585(2) 0.0683(9) Uani 1 1 d .
C32B C 0.1825(4) 0.3510(4) 0.4787(4) 0.0510(14) Uani 1 1 d .
F33B F 0.0495(3) 0.3340(3) 0.5826(2) 0.0776(11) Uani 1 1 d .
C33B C 0.0786(4) 0.3625(4) 0.4935(4) 0.0528(14) Uani 1 1 d .
F34B F -0.0976(2) 0.4173(3) 0.4270(3) 0.0765(10) Uani 1 1 d .
C34B C 0.0037(4) 0.4057(4) 0.4140(4) 0.0541(14) Uani 1 1 d .
F35B F -0.0412(2) 0.4783(3) 0.2456(2) 0.0783(11) Uani 1 1 d .
C35B C 0.0323(4) 0.4366(4) 0.3234(4) 0.0532(14) Uani 1 1 d .
F36B F 0.1605(2) 0.4554(3) 0.2203(2) 0.0650(9) Uani 1 1 d .
C36B C 0.1359(4) 0.4256(4) 0.3117(4) 0.0475(13) Uani 1 1 d .

loop_
_atom_site_aniso_label
_atom_site_aniso_U_11
_atom_site_aniso_U_22
_atom_site_aniso_U_33
_atom_site_aniso_U_23
_atom_site_aniso_U_13
_atom_site_aniso_U_12
N1A 0.035(2) 0.047(2) 0.038(2) -0.0060(19) 0.0030(18) -0.0219(19)
B1A 0.037(3) 0.039(3) 0.040(3) -0.006(3) 0.000(3) -0.017(2)
C1A 0.033(2) 0.040(3) 0.032(3) -0.002(2) 0.002(2) -0.013(2)
C2A 0.042(3) 0.039(3) 0.032(3) -0.002(2) -0.003(2) -0.017(2)
C3A 0.052(3) 0.062(3) 0.035(3) -0.001(3) -0.004(2) -0.030(3)
C11A 0.040(3) 0.061(3) 0.039(3) -0.008(3) -0.003(2) -0.024(3)
C12A 0.054(4) 0.121(6) 0.064(4) -0.017(4) 0.017(3) -0.055(4)
C13A 0.100(6) 0.141(7) 0.069(5) 0.006(5) 0.011(4) -0.093(6)
C14A 0.100(5) 0.067(4) 0.055(4) 0.003(3) 0.005(4) -0.055(4)
C15A 0.055(3) 0.051(3) 0.036(3) 0.004(2) 0.005(2) -0.027(3)
C16A 0.041(3) 0.068(4) 0.094(5) -0.027(4) -0.019(3) -0.014(3)
C17A 0.067(4) 0.075(4) 0.046(3) -0.010(3) -0.001(3) -0.043(3)
C18A 0.078(4) 0.089(4) 0.032(3) -0.002(3) 0.010(3) -0.040(4)
C19A 0.061(4) 0.047(3) 0.067(4) -0.004(3) 0.003(3) -0.013(3)
C21A 0.041(3) 0.037(2) 0.034(3) -0.003(2) 0.001(2) -0.021(2)
F22A 0.0507(17) 0.0534(17) 0.0468(19) -0.0123(15) 0.0062(15) -0.0082(14)
C22A 0.039(3) 0.043(3) 0.036(3) -0.006(2) 0.005(2) -0.018(2)
F23A 0.0519(18) 0.0551(18) 0.058(2) -0.0044(16) -0.0070(15) -0.0050(15)
C23A 0.041(3) 0.036(3) 0.046(3) 0.001(2) -0.010(2) -0.009(2)
F24A 0.069(2) 0.069(2) 0.0360(18) 0.0007(15) -0.0106(15) -0.0274(17)
C24A 0.047(3) 0.050(3) 0.029(3) 0.002(2) -0.004(2) -0.024(3)
F25A 0.0587(18) 0.070(2) 0.0466(19) -0.0172(16) 0.0127(15) -0.0297(16)
C25A 0.049(3) 0.048(3) 0.036(3) -0.009(2) 0.007(2) -0.027(3)
F26A 0.0383(15) 0.0515(17) 0.0509(19) -0.0059(14) 0.0064(13) -0.0126(13)
C26A 0.038(3) 0.043(3) 0.041(3) -0.002(2) -0.001(2) -0.021(2)
C31A 0.046(3) 0.052(3) 0.031(3) -0.005(2) -0.001(2) -0.025(2)
F32A 0.0611(19) 0.0461(16) 0.064(2) -0.0076(15) -0.0051(16) -0.0224(15)
C32A 0.054(3) 0.054(3) 0.038(3) -0.009(3) 0.001(3) -0.025(3)
F33A 0.108(3) 0.079(2) 0.088(3) -0.021(2) 0.005(2) -0.068(2)
C33A 0.067(4) 0.066(4) 0.045(3) -0.017(3) 0.009(3) -0.045(3)
F34A 0.080(2) 0.128(3) 0.073(2) -0.017(2) -0.0006(19) -0.077(2)
C34A 0.069(4) 0.092(4) 0.045(3) -0.012(3) 0.001(3) -0.061(4)
F35A 0.0492(19) 0.106(3) 0.078(2) 0.014(2) -0.0191(18) -0.0407(19)
C35A 0.046(3) 0.079(4) 0.038(3) 0.002(3) -0.006(3) -0.034(3)
F36A 0.0498(18) 0.0570(19) 0.074(2) 0.0119(17) -0.0119(16) -0.0251(15)
C36A 0.047(3) 0.055(3) 0.043(3) 0.003(3) -0.003(2) -0.028(3)
N1B 0.036(2) 0.0329(19) 0.038(2) -0.0030(18) 0.0005(17) -0.0165(17)
B1B 0.045(3) 0.050(3) 0.035(3) -0.002(3) 0.002(3) -0.025(3)
C1B 0.039(3) 0.033(2) 0.037(3) -0.005(2) 0.000(2) -0.015(2)
C2B 0.037(3) 0.041(3) 0.043(3) -0.005(2) 0.000(2) -0.015(2)
C3B 0.047(3) 0.045(3) 0.064(4) -0.011(3) 0.007(3) -0.017(2)
C11B 0.032(2) 0.043(3) 0.051(3) -0.005(2) 0.000(2) -0.016(2)
C12B 0.045(3) 0.049(3) 0.054(4) -0.004(3) -0.001(3) -0.027(2)
C13B 0.053(3) 0.045(3) 0.060(4) -0.005(3) 0.015(3) -0.025(3)
C14B 0.067(4) 0.045(3) 0.042(3) -0.008(2) 0.009(3) -0.030(3)
C15B 0.046(3) 0.042(3) 0.034(3) 0.000(2) -0.001(2) -0.021(2)
C16B 0.047(3) 0.065(3) 0.046(3) 0.005(3) -0.009(3) -0.031(3)
C17B 0.044(3) 0.044(3) 0.078(4) -0.004(3) 0.011(3) -0.012(2)
C18B 0.066(4) 0.072(4) 0.041(3) -0.006(3) -0.007(3) -0.039(3)
C19B 0.048(3) 0.037(3) 0.055(4) 0.004(3) -0.004(3) -0.012(2)
C21B 0.036(3) 0.044(3) 0.040(3) -0.002(2) 0.006(2) -0.024(2)
F22B 0.064(2) 0.0617(19) 0.059(2) -0.0193(17) -0.0089(16) -0.0219(16)
C22B 0.044(3) 0.047(3) 0.043(3) -0.013(3) 0.009(2) -0.023(2)
F23B 0.060(2) 0.074(2) 0.064(2) 0.0013(18) -0.0176(18) -0.0170(17)
C23B 0.041(3) 0.051(3) 0.045(3) 0.004(3) -0.001(2) -0.020(3)
F24B 0.0518(19) 0.0456(18) 0.107(3) -0.0031(18) 0.0162(19) -0.0161(15)
C24B 0.042(3) 0.043(3) 0.066(4) -0.006(3) 0.018(3) -0.020(3)
F25B 0.095(3) 0.070(2) 0.088(3) -0.040(2) 0.037(2) -0.042(2)
C25B 0.058(3) 0.053(3) 0.058(4) -0.021(3) 0.027(3) -0.034(3)
F26B 0.074(2) 0.084(2) 0.049(2) -0.0192(18) 0.0023(17) -0.0423(19)
C26B 0.046(3) 0.055(3) 0.040(3) -0.010(3) 0.011(2) -0.029(3)
C31B 0.040(3) 0.045(3) 0.046(3) -0.005(2) -0.002(2) -0.024(2)
F32B 0.0541(19) 0.095(2) 0.048(2) 0.0048(18) -0.0035(16) -0.0367(18)
C32B 0.042(3) 0.056(3) 0.050(4) 0.000(3) -0.007(3) -0.024(3)
F33B 0.065(2) 0.103(3) 0.060(2) 0.006(2) 0.0136(18) -0.047(2)
C33B 0.048(3) 0.064(3) 0.046(3) 0.001(3) 0.009(3) -0.033(3)
F34B 0.0428(18) 0.098(3) 0.090(3) -0.009(2) 0.0070(17) -0.0407(18)
C34B 0.034(3) 0.057(3) 0.071(4) -0.004(3) 0.000(3) -0.026(3)
F35B 0.0505(19) 0.115(3) 0.065(2) -0.009(2) -0.0131(17) -0.040(2)
C35B 0.047(3) 0.062(3) 0.052(4) -0.005(3) -0.005(3) -0.030(3)
F36B 0.0542(19) 0.097(2) 0.0417(19) -0.0066(17) 0.0010(15) -0.0371(18)
C36B 0.047(3) 0.059(3) 0.041(3) -0.006(3) 0.004(2) -0.031(3)

loop_
_atom_type_symbol
_atom_type_description
_atom_type_scat_dispersion_real
_atom_type_scat_dispersion_imag
_atom_type_scat_source
C C 0.0033 0.0016 'International Tables Vol C Tables 4.2.6.8 and 6.1.1.4'
H H 0.0000 0.0000 'International Tables Vol C Tables 4.2.6.8 and 6.1.1.4'
B B 0.0013 0.0007 'International Tables Vol C Tables 4.2.6.8 and 6.1.1.4'
N N 0.0061 0.0033 'International Tables Vol C Tables 4.2.6.8 and 6.1.1.4'
F F 0.0171 0.0103 'International Tables Vol C Tables 4.2.6.8 and 6.1.1.4'

loop_
_geom_angle_atom_site_label_1
_geom_angle_atom_site_label_2
_geom_angle_atom_site_label_3
_geom_angle
C1A N1A C15A 124.5(4)
C1A N1A C11A 115.7(4)
C15A N1A C11A 119.0(4)
C2A B1A C31A 121.5(4)
C2A B1A C21A 124.4(4)
C31A B1A C21A 114.0(4)
N1A C1A C2A 135.5(4)
N1A C1A H1A 112.3
C2A C1A H1A 112.3
C1A C2A B1A 116.0(4)
C1A C2A C3A 123.4(4)
B1A C2A C3A 120.2(4)
C2A C3A H301 109.5
C2A C3A H302 109.5
H301 C3A H302 109.5
C2A C3A H303 109.5
H301 C3A H303 109.5
H302 C3A H303 109.5
C12A C11A C17A 112.6(5)
C12A C11A N1A 107.8(4)
C17A C11A N1A 111.0(4)
C12A C11A C16A 108.0(5)
C17A C11A C16A 108.4(4)
N1A C11A C16A 109.0(4)
C13A C12A C11A 114.8(5)
C13A C12A H12A 108.6
C11A C12A H12A 108.6
C13A C12A H12B 108.6
C11A C12A H12B 108.6
H12A C12A H12B 107.6
C12A C13A C14A 111.6(5)
C12A C13A H13A 109.3
C14A C13A H13A 109.3
C12A C13A H13B 109.3
C14A C13A H13B 109.3
H13A C13A H13B 108.0
C13A C14A C15A 115.5(6)
C13A C14A H14A 108.4
C15A C14A H14A 108.4
C13A C14A H14B 108.4
C15A C14A H14B 108.4
H14A C14A H14B 107.5
N1A C15A C19A 109.1(4)
N1A C15A C14A 107.9(4)
C19A C15A C14A 106.0(5)
N1A C15A C18A 111.6(4)
C19A C15A C18A 112.7(5)
C14A C15A C18A 109.4(5)
C11A C16A H16A 109.5
C11A C16A H16B 109.5
H16A C16A H16B 109.5
C11A C16A H16C 109.5
H16A C16A H16C 109.5
H16B C16A H16C 109.5
C11A C17A H17A 109.5
C11A C17A H17B 109.5
H17A C17A H17B 109.5
C11A C17A H17C 109.5
H17A C17A H17C 109.5
H17B C17A H17C 109.5
C15A C18A H18A 109.5
C15A C18A H18B 109.5
H18A C18A H18B 109.5
C15A C18A H18C 109.5
H18A C18A H18C 109.5
H18B C18A H18C 109.5
C15A C19A H19A 109.5
C15A C19A H19B 109.5
H19A C19A H19B 109.5
C15A C19A H19C 109.5
H19A C19A H19C 109.5
H19B C19A H19C 109.5
C26A C21A C22A 115.1(4)
C26A C21A B1A 120.8(4)
C22A C21A B1A 123.9(5)
F22A C22A C23A 117.5(4)
F22A C22A C21A 119.8(4)
C23A C22A C21A 122.7(5)
F23A C23A C24A 119.3(4)
F23A C23A C22A 120.7(5)
C24A C23A C22A 120.0(4)
F24A C24A C25A 120.4(5)
F24A C24A C23A 120.3(4)
C25A C24A C23A 119.3(4)
F25A C25A C24A 119.8(4)
F25A C25A C26A 120.9(4)
C24A C25A C26A 119.3(5)
F26A C26A C25A 117.1(5)
F26A C26A C21A 119.3(4)
C25A C26A C21A 123.6(4)
C36A C31A C32A 114.0(4)
C36A C31A B1A 124.0(4)
C32A C31A B1A 122.0(4)
F32A C32A C33A 116.9(5)
F32A C32A C31A 119.4(4)
C33A C32A C31A 123.7(5)
F33A C33A C34A 120.4(5)
F33A C33A C32A 120.6(5)
C34A C33A C32A 119.0(5)
F34A C34A C33A 120.1(5)
F34A C34A C35A 119.6(5)
C33A C34A C35A 120.3(5)
F35A C35A C34A 120.2(5)
F35A C35A C36A 120.7(5)
C34A C35A C36A 119.1(5)
F36A C36A C35A 116.9(5)
F36A C36A C31A 119.2(4)
C35A C36A C31A 123.8(5)
C1B N1B C15B 124.4(4)
C1B N1B C11B 115.1(4)
C15B N1B C11B 119.4(4)
C2B B1B C31B 120.9(4)
C2B B1B C21B 123.4(4)
C31B B1B C21B 115.8(4)
N1B C1B C2B 135.0(4)
N1B C1B H1B 112.5
C2B C1B H1B 112.5
C1B C2B B1B 115.1(4)
C1B C2B C3B 123.6(4)
B1B C2B C3B 120.7(4)
C2B C3B H311 109.5
C2B C3B H312 109.5
H311 C3B H312 109.5
C2B C3B H313 109.5
H311 C3B H313 109.5
H312 C3B H313 109.5
N1B C11B C12B 108.6(4)
N1B C11B C17B 111.0(4)
C12B C11B C17B 111.7(4)
N1B C11B C16B 108.2(4)
C12B C11B C16B 107.3(4)
C17B C11B C16B 109.9(4)
C13B C12B C11B 114.3(4)
C13B C12B H12C 108.7
C11B C12B H12C 108.7
C13B C12B H12D 108.7
C11B C12B H12D 108.7
H12C C12B H12D 107.6
C14B C13B C12B 111.1(4)
C14B C13B H13C 109.4
C12B C13B H13C 109.4
C14B C13B H13D 109.4
C12B C13B H13D 109.4
H13C C13B H13D 108.0
C13B C14B C15B 115.6(4)
C13B C14B H14C 108.4
C15B C14B H14C 108.4
C13B C14B H14D 108.4
C15B C14B H14D 108.4
H14C C14B H14D 107.4
N1B C15B C19B 112.9(4)
N1B C15B C18B 110.3(4)
C19B C15B C18B 111.4(4)
N1B C15B C14B 107.0(4)
C19B C15B C14B 109.4(4)
C18B C15B C14B 105.4(4)
C11B C16B H16D 109.5
C11B C16B H16E 109.5
H16D C16B H16E 109.5
C11B C16B H16F 109.5
H16D C16B H16F 109.5
H16E C16B H16F 109.5
C11B C17B H17D 109.5
C11B C17B H17E 109.5
H17D C17B H17E 109.5
C11B C17B H17F 109.5
H17D C17B H17F 109.5
H17E C17B H17F 109.5
C15B C18B H18D 109.5
C15B C18B H18E 109.5
H18D C18B H18E 109.5
C15B C18B H18F 109.5
H18D C18B H18F 109.5
H18E C18B H18F 109.5
C15B C19B H19D 109.5
C15B C19B H19E 109.5
H19D C19B H19E 109.5
C15B C19B H19F 109.5
H19D C19B H19F 109.5
H19E C19B H19F 109.5
C26B C21B C22B 114.7(4)
C26B C21B B1B 121.6(4)
C22B C21B B1B 123.7(5)
F22B C22B C23B 116.6(4)
F22B C22B C21B 119.7(4)
C23B C22B C21B 123.8(5)
F23B C23B C24B 120.1(5)
F23B C23B C22B 121.0(5)
C24B C23B C22B 118.9(5)
F24B C24B C25B 120.1(5)
F24B C24B C23B 120.2(5)
C25B C24B C23B 119.6(5)
F25B C25B C24B 119.1(5)
F25B C25B C26B 121.2(5)
C24B C25B C26B 119.7(5)
F26B C26B C21B 119.2(4)
F26B C26B C25B 117.5(5)
C21B C26B C25B 123.3(5)
C32B C31B C36B 114.4(4)
C32B C31B B1B 122.5(4)
C36B C31B B1B 123.1(5)
F32B C32B C33B 116.8(5)
F32B C32B C31B 119.2(4)
C33B C32B C31B 124.0(5)
F33B C33B C34B 119.8(5)
F33B C33B C32B 121.7(5)
C34B C33B C32B 118.5(5)
F34B C34B C35B 120.6(5)
F34B C34B C33B 119.3(5)
C35B C34B C33B 120.1(5)
F35B C35B C34B 119.9(5)
F35B C35B C36B 120.3(5)
C34B C35B C36B 119.8(5)
F36B C36B C35B 117.4(4)
F36B C36B C31B 119.3(4)
C35B C36B C31B 123.3(5)

loop_
_geom_bond_atom_site_label_1
_geom_bond_atom_site_label_2
_geom_bond_distance
N1A C1A 1.341(6)
N1A C15A 1.513(6)
N1A C11A 1.530(5)
B1A C2A 1.491(7)
B1A C31A 1.586(7)
B1A C21A 1.598(7)
C1A C2A 1.399(6)
C1A H1A 0.9500
C2A C3A 1.531(6)
C3A H301 0.9800
C3A H302 0.9800
C3A H303 0.9800
C11A C12A 1.514(7)
C11A C17A 1.522(7)
C11A C16A 1.533(7)
C12A C13A 1.510(9)
C12A H12A 0.9900
C12A H12B 0.9900
C13A C14A 1.511(9)
C13A H13A 0.9900
C13A H13B 0.9900
C14A C15A 1.528(7)
C14A H14A 0.9900
C14A H14B 0.9900
C15A C19A 1.523(7)
C15A C18A 1.540(7)
C16A H16A 0.9800
C16A H16B 0.9800
C16A H16C 0.9800
C17A H17A 0.9800
C17A H17B 0.9800
C17A H17C 0.9800
C18A H18A 0.9800
C18A H18B 0.9800
C18A H18C 0.9800
C19A H19A 0.9800
C19A H19B 0.9800
C19A H19C 0.9800
C21A C26A 1.377(7)
C21A C22A 1.386(6)
F22A C22A 1.343(5)
C22A C23A 1.374(6)
F23A C23A 1.346(5)
C23A C24A 1.371(7)
F24A C24A 1.340(5)
C24A C25A 1.370(7)
F25A C25A 1.344(6)
C25A C26A 1.377(6)
F26A C26A 1.349(5)
C31A C36A 1.389(6)
C31A C32A 1.390(7)
F32A C32A 1.341(5)
C32A C33A 1.380(7)
F33A C33A 1.338(6)
C33A C34A 1.364(8)
F34A C34A 1.350(5)
C34A C35A 1.367(8)
F35A C35A 1.346(6)
C35A C36A 1.375(7)
F36A C36A 1.349(6)
N1B C1B 1.341(6)
N1B C15B 1.512(6)
N1B C11B 1.519(5)
B1B C2B 1.491(7)
B1B C31B 1.591(7)
B1B C21B 1.595(7)
C1B C2B 1.385(6)
C1B H1B 0.9500
C2B C3B 1.519(6)
C3B H311 0.9800
C3B H312 0.9800
C3B H313 0.9800
C11B C12B 1.523(6)
C11B C17B 1.528(7)
C11B C16B 1.537(7)
C12B C13B 1.521(7)
C12B H12C 0.9900
C12B H12D 0.9900
C13B C14B 1.517(7)
C13B H13C 0.9900
C13B H13D 0.9900
C14B C15B 1.528(7)
C14B H14C 0.9900
C14B H14D 0.9900
C15B C19B 1.523(6)
C15B C18B 1.528(6)
C16B H16D 0.9800
C16B H16E 0.9800
C16B H16F 0.9800
C17B H17D 0.9800
C17B H17E 0.9800
C17B H17F 0.9800
C18B H18D 0.9800
C18B H18E 0.9800
C18B H18F 0.9800
C19B H19D 0.9800
C19B H19E 0.9800
C19B H19F 0.9800
C21B C26B 1.372(7)
C21B C22B 1.378(6)
F22B C22B 1.351(5)
C22B C23B 1.377(7)
F23B C23B 1.341(6)
C23B C24B 1.364(7)
F24B C24B 1.349(6)
C24B C25B 1.362(7)
F25B C25B 1.344(6)
C25B C26B 1.373(7)
F26B C26B 1.354(5)
C31B C32B 1.384(7)
C31B C36B 1.389(6)
F32B C32B 1.348(5)
C32B C33B 1.381(7)
F33B C33B 1.337(6)
C33B C34B 1.375(7)
F34B C34B 1.343(5)
C34B C35B 1.360(7)
F35B C35B 1.347(6)
C35B C36B 1.374(7)
F36B C36B 1.345(6)

loop_
_geom_torsion_atom_site_label_1
_geom_torsion_atom_site_label_2
_geom_torsion_atom_site_label_3
_geom_torsion_atom_site_label_4
_geom_torsion
C15A N1A C1A C2A 32.0(8)
C11A N1A C1A C2A -158.4(5)
N1A C1A C2A B1A -171.5(5)
N1A C1A C2A C3A 15.7(9)
C31A B1A C2A C1A 173.1(4)
C21A B1A C2A C1A -9.4(7)
C31A B1A C2A C3A -13.8(7)
C21A B1A C2A C3A 163.7(5)
C1A N1A C11A C12A 156.9(5)
C15A N1A C11A C12A -32.9(6)
C1A N1A C11A C17A -79.3(5)
C15A N1A C11A C17A 90.9(5)
C1A N1A C11A C16A 39.9(6)
C15A N1A C11A C16A -149.9(5)
C17A C11A C12A C13A -63.5(7)
N1A C11A C12A C13A 59.3(7)
C16A C11A C12A C13A 176.9(5)
C11A C12A C13A C14A -26.8(8)
C12A C13A C14A C15A -33.5(8)
C1A N1A C15A C19A 33.4(6)
C11A N1A C15A C19A -135.9(4)
C1A N1A C15A C14A 148.1(5)
C11A N1A C15A C14A -21.2(6)
C1A N1A C15A C18A -91.7(6)
C11A N1A C15A C18A 99.0(5)
C13A C14A C15A N1A 57.2(6)
C13A C14A C15A C19A 173.9(5)
C13A C14A C15A C18A -64.3(6)
C2A B1A C21A C26A 120.8(5)
C31A B1A C21A C26A -61.6(6)
C2A B1A C21A C22A -64.7(7)
C31A B1A C21A C22A 112.9(5)
C26A C21A C22A F22A 178.4(4)
B1A C21A C22A F22A 3.6(7)
C26A C21A C22A C23A -1.2(7)
B1A C21A C22A C23A -176.0(4)
F22A C22A C23A F23A 2.5(7)
C21A C22A C23A F23A -177.9(4)
F22A C22A C23A C24A -178.9(4)
C21A C22A C23A C24A 0.7(7)
F23A C23A C24A F24A -0.7(7)
C22A C23A C24A F24A -179.4(4)
F23A C23A C24A C25A 178.4(4)
C22A C23A C24A C25A -0.3(7)
F24A C24A C25A F25A 1.2(7)
C23A C24A C25A F25A -177.9(4)
F24A C24A C25A C26A 179.5(4)
C23A C24A C25A C26A 0.4(7)
F25A C25A C26A F26A -0.8(6)
C24A C25A C26A F26A -179.2(4)
F25A C25A C26A C21A 177.3(4)
C24A C25A C26A C21A -1.1(7)
C22A C21A C26A F26A 179.5(4)
B1A C21A C26A F26A -5.5(6)
C22A C21A C26A C25A 1.4(7)
B1A C21A C26A C25A 176.4(4)
C2A B1A C31A C36A -49.7(7)
C21A B1A C31A C36A 132.5(5)
C2A B1A C31A C32A 129.1(5)
C21A B1A C31A C32A -48.6(7)
C36A C31A C32A F32A -178.6(5)
B1A C31A C32A F32A 2.5(8)
C36A C31A C32A C33A 1.9(8)
B1A C31A C32A C33A -177.0(5)
F32A C32A C33A F33A 1.0(8)
C31A C32A C33A F33A -179.5(5)
F32A C32A C33A C34A 179.2(5)
C31A C32A C33A C34A -1.3(9)
F33A C33A C34A F34A -0.4(8)
C32A C33A C34A F34A -178.6(5)
F33A C33A C34A C35A 177.7(5)
C32A C33A C34A C35A -0.4(9)
F34A C34A C35A F35A -0.3(9)
C33A C34A C35A F35A -178.5(5)
F34A C34A C35A C36A 179.5(5)
C33A C34A C35A C36A 1.3(9)
F35A C35A C36A F36A 0.8(8)
C34A C35A C36A F36A -179.0(5)
F35A C35A C36A C31A 179.2(5)
C34A C35A C36A C31A -0.6(9)
C32A C31A C36A F36A 177.4(5)
B1A C31A C36A F36A -3.7(8)
C32A C31A C36A C35A -1.0(8)
B1A C31A C36A C35A 178.0(5)
C15B N1B C1B C2B -36.0(8)
C11B N1B C1B C2B 156.2(5)
N1B C1B C2B B1B 169.8(5)
N1B C1B C2B C3B -18.9(9)
C31B B1B C2B C1B -176.7(5)
C21B B1B C2B C1B 0.9(8)
C31B B1B C2B C3B 11.7(8)
C21B B1B C2B C3B -170.7(5)
C1B N1B C11B C12B -164.2(4)
C15B N1B C11B C12B 27.4(6)
C1B N1B C11B C17B 72.7(5)
C15B N1B C11B C17B -95.8(5)
C1B N1B C11B C16B -47.9(5)
C15B N1B C11B C16B 143.6(4)
N1B C11B C12B C13B -58.6(6)
C17B C11B C12B C13B 64.1(6)
C16B C11B C12B C13B -175.4(4)
C11B C12B C13B C14B 29.7(6)
C12B C13B C14B C15B 30.9(6)
C1B N1B C15B C19B 99.6(5)
C11B N1B C15B C19B -93.0(5)
C1B N1B C15B C18B -25.8(6)
C11B N1B C15B C18B 141.6(4)
C1B N1B C15B C14B -140.0(4)
C11B N1B C15B C14B 27.4(5)
C13B C14B C15B N1B -59.3(5)
C13B C14B C15B C19B 63.3(5)
C13B C14B C15B C18B -176.8(4)
C2B B1B C21B C26B -100.6(6)
C31B B1B C21B C26B 77.1(6)
C2B B1B C21B C22B 80.4(7)
C31B B1B C21B C22B -101.9(6)
C26B C21B C22B F22B -179.8(4)
B1B C21B C22B F22B -0.8(7)
C26B C21B C22B C23B -0.5(7)
B1B C21B C22B C23B 178.5(5)
F22B C22B C23B F23B 1.0(7)
C21B C22B C23B F23B -178.4(5)
F22B C22B C23B C24B -179.8(4)
C21B C22B C23B C24B 0.9(8)
F23B C23B C24B F24B -1.1(7)
C22B C23B C24B F24B 179.7(4)
F23B C23B C24B C25B 178.6(5)
C22B C23B C24B C25B -0.6(8)
F24B C24B C25B F25B 0.2(7)
C23B C24B C25B F25B -179.5(4)
F24B C24B C25B C26B 179.7(4)
C23B C24B C25B C26B 0.1(8)
C22B C21B C26B F26B -180.0(4)
B1B C21B C26B F26B 1.0(7)
C22B C21B C26B C25B -0.1(7)
B1B C21B C26B C25B -179.2(5)
F25B C25B C26B F26B -0.3(7)
C24B C25B C26B F26B -179.8(4)
F25B C25B C26B C21B 179.9(4)
C24B C25B C26B C21B 0.3(8)
C2B B1B C31B C32B -123.4(6)
C21B B1B C31B C32B 58.9(7)
C2B B1B C31B C36B 55.1(7)
C21B B1B C31B C36B -122.7(5)
C36B C31B C32B F32B -179.2(5)
B1B C31B C32B F32B -0.7(8)
C36B C31B C32B C33B -1.3(8)
B1B C31B C32B C33B 177.3(5)
F32B C32B C33B F33B 0.2(8)
C31B C32B C33B F33B -177.8(5)
F32B C32B C33B C34B 179.4(5)
C31B C32B C33B C34B 1.5(9)
F33B C33B C34B F34B -0.8(8)
C32B C33B C34B F34B 179.9(5)
F33B C33B C34B C35B 178.9(5)
C32B C33B C34B C35B -0.4(8)
F34B C34B C35B F35B -0.7(8)
C33B C34B C35B F35B 179.6(5)
F34B C34B C35B C36B 179.0(5)
C33B C34B C35B C36B -0.7(9)
F35B C35B C36B F36B -1.6(8)
C34B C35B C36B F36B 178.7(5)
F35B C35B C36B C31B -179.5(5)
C34B C35B C36B C31B 0.8(9)
C32B C31B C36B F36B -177.7(5)
B1B C31B C36B F36B 3.7(8)
C32B C31B C36B C35B 0.1(8)
B1B C31B C36B C35B -178.4(5)
